data_2216180
loop_
_publ_author_name
'Li, Xiu-Ling'
'Lu, Zai-Sheng'
'Niu, De-Zhong'

_publ_section_title
;
 Bis(4-carboxypyridinium)
 aquapentakis(isothiocyanato-\k<i>N</i>)iron(III)
 bis(pyridinium-4-carboxylate)
;
_journal_coeditor_code ZL2066
_journal_issue 11
_journal_name_full 'Acta Crystallographica Section E'
_journal_page_first m2640
_journal_page_last m2640
_journal_paper_doi 10.1107/S1600536807047460
_journal_volume 63
_journal_year 2007
_chemical_formula_iupac '(C6 H6 N O2)2 [Fe (N C S)5 (H2 O1)], 2C6 H5 N O2'
_chemical_formula_moiety '2(C6 H6 N O2 +), C5 H2 Fe N5 O S5 2-, 2(C6 H5 N O2)'
_chemical_formula_sum 'C29 H24 Fe N9 O9 S5'
_chemical_formula_weight 858.72
_chemical_name_systematic
;
Bis(4-carboxypyridinium) aquapentakis(isothiocyanato-\k<i>N</i>)iron(III)
bis(pyridinium-4-carboxylate)
;
_space_group_IT_number 62
_symmetry_cell_setting orthorhombic
_symmetry_space_group_name_Hall '-P 2ac 2n'
_symmetry_space_group_name_H-M 'P n m a'
_atom_sites_solution_hydrogens geom
_atom_sites_solution_primary direct
_atom_sites_solution_secondary difmap
_audit_creation_method SHELXL-97
_cell_angle_alpha 90.00
_cell_angle_beta 90.00
_cell_angle_gamma 90.00
_cell_formula_units_Z 4
_cell_length_a 14.8713(3)
_cell_length_b 21.0882(3)
_cell_length_c 11.9741(2)
_cell_measurement_reflns_used 6815
_cell_measurement_temperature 297(2)
_cell_measurement_theta_max 25.10
_cell_measurement_theta_min 1.93
_cell_volume 3755.18(11)
_computing_cell_refinement 'SMART (Siemens, 1996) and SAINT (Siemens, 1996)'
_computing_data_collection 'SMART (Siemens, 1996)'
_computing_data_reduction 'SAINT (Siemens, 1996) and XPREP (Siemens, 1995)'
_computing_molecular_graphics 'SHELXTL (Bruker, 1999)'
_computing_publication_material 'SHELXTL (Bruker, 1999)'
_computing_structure_refinement 'SHELXL97 (Sheldrick, 1997)'
_computing_structure_solution 'SHELXS97 (Sheldrick, 1997)'
_diffrn_ambient_temperature 297(2)
_diffrn_measured_fraction_theta_full 0.999
_diffrn_measured_fraction_theta_max 0.999
_diffrn_measurement_device_type 'Siemens SMART CCD'
_diffrn_measurement_method '\f and \w'
_diffrn_radiation_monochromator graphite
_diffrn_radiation_source 'fine-focus sealed tube'
_diffrn_radiation_type MoK\a
_diffrn_radiation_wavelength 0.71073
_diffrn_reflns_av_R_equivalents 0.0434
_diffrn_reflns_av_sigmaI/netI 0.0298
_diffrn_reflns_limit_h_max 17
_diffrn_reflns_limit_h_min -15
_diffrn_reflns_limit_k_max 25
_diffrn_reflns_limit_k_min -19
_diffrn_reflns_limit_l_max 14
_diffrn_reflns_limit_l_min -12
_diffrn_reflns_number 18247
_diffrn_reflns_theta_full 25.00
_diffrn_reflns_theta_max 25.00
_diffrn_reflns_theta_min 1.93
_diffrn_standards_decay_% 0
_diffrn_standards_interval_count 0
_diffrn_standards_number 0
_exptl_absorpt_coefficient_mu 0.742
_exptl_absorpt_correction_T_max 0.8658
_exptl_absorpt_correction_T_min 0.7760
_exptl_absorpt_correction_type multi-scan
_exptl_absorpt_process_details '(SADABS; Sheldrick, 1996)'
_exptl_crystal_colour 'purple red'
_exptl_crystal_density_diffrn 1.519
_exptl_crystal_density_method 'not measured'
_exptl_crystal_description prism
_exptl_crystal_F_000 1756
_exptl_crystal_size_max 0.36
_exptl_crystal_size_mid 0.30
_exptl_crystal_size_min 0.20
_refine_diff_density_max 0.706
_refine_diff_density_min -0.618
_refine_ls_extinction_method none
_refine_ls_goodness_of_fit_ref 1.052
_refine_ls_hydrogen_treatment mixed
_refine_ls_matrix_type full
_refine_ls_number_parameters 265
_refine_ls_number_reflns 3405
_refine_ls_number_restraints 0
_refine_ls_restrained_S_all 1.052
_refine_ls_R_factor_all 0.0736
_refine_ls_R_factor_gt 0.0491
_refine_ls_shift/su_max 0.000
_refine_ls_shift/su_mean 0.000
_refine_ls_structure_factor_coef Fsqd
_refine_ls_weighting_details 'calc w=1/[\s^2^(Fo^2^)+(0.054P)^2^+5.0802P] where P=(Fo^2^+2Fc^2^)/3'
_refine_ls_weighting_scheme calc
_refine_ls_wR_factor_gt 0.1138
_refine_ls_wR_factor_ref 0.1321
_reflns_number_gt 2589
_reflns_number_total 3405
_reflns_threshold_expression I>2\s(I)
_cod_data_source_file zl2066.cif
_cod_data_source_block I
_cod_depositor_comments
;
The following automatic conversions were performed:
'_symmetry_cell_setting' value 'Orthorhombic' changed to 'orthorhombic'
according to '/home/saulius/struct/CIF-dictionaries/cif_core.dic'
dictionary named 'cif_core.dic' version 2.4.1 from 2010-06-29.

Automatic conversion script
Id: cif_fix_enum 1527 2010-12-29 10:47:43Z saulius 

The following automatic conversions were performed:

'_symmetry_cell_setting' value 'Orthorhombic' changed to
'orthorhombic' according to
/home/saulius/struct/CIF-dictionaries/cif_core.dic dictionary named
'cif_core.dic' version 2.4.1 from 2010-06-29.

Automatic conversion script
Id: cif_fix_values 1715 2011-07-08 13:25:40Z adriana 
;
_cod_database_code 2216180
_cod_database_fobs_code 2216180

loop_
_symmetry_equiv_pos_as_xyz
'x, y, z'
'-x+1/2, -y, z+1/2'
'-x, y+1/2, -z'
'x+1/2, -y+1/2, -z+1/2'
'-x, -y, -z'
'x-1/2, y, -z-1/2'
'x, -y-1/2, z'
'-x-1/2, y-1/2, z-1/2'

loop_
_atom_site_type_symbol
_atom_site_label
_atom_site_fract_x
_atom_site_fract_y
_atom_site_fract_z
_atom_site_U_iso_or_equiv
_atom_site_adp_type
_atom_site_calc_flag
_atom_site_refinement_flags
_atom_site_occupancy
Fe Fe1 0.04898(5) 0.7500 0.46892(6) 0.0447(2) Uani d S 1
S S1 0.35902(12) 0.7500 0.57736(16) 0.0711(5) Uani d S 1
S S2 -0.26880(10) 0.7500 0.44506(14) 0.0618(4) Uani d S 1
S S3 0.11872(8) 0.53111(5) 0.42450(10) 0.0666(3) Uani d . 1
S S4 0.08889(14) 0.7500 0.84926(17) 0.0966(7) Uani d S 1
N N1 0.1841(3) 0.7500 0.4965(4) 0.0642(13) Uani d S 1
N N2 -0.0851(3) 0.7500 0.4331(5) 0.0666(14) Uani d S 1
N N3 0.0549(2) 0.65311(16) 0.4608(3) 0.0571(9) Uani d . 1
N N4 0.0261(4) 0.7500 0.6327(4) 0.0671(14) Uani d S 1
C C1 0.2566(4) 0.7500 0.5337(4) 0.0492(13) Uani d S 1
C C2 -0.1609(4) 0.7500 0.4375(4) 0.0481(13) Uani d S 1
C C3 0.0825(3) 0.6021(2) 0.4464(3) 0.0476(9) Uani d . 1
C C4 0.0520(4) 0.7500 0.7235(5) 0.0577(15) Uani d S 1
O O1W 0.0739(3) 0.7500 0.2978(3) 0.0556(11) Uani d S 1
H H1WA 0.079(3) 0.718(2) 0.268(4) 0.083 Uiso d . 1
O O11 0.08724(13) 0.63784(11) 0.1885(2) 0.0400(6) Uani d . 1
O O12 0.13720(17) 0.57069(15) 0.0600(2) 0.0676(9) Uani d . 1
N N11 0.41185(19) 0.61060(15) 0.2733(3) 0.0465(8) Uani d . 1
H H11A 0.468(3) 0.6149(18) 0.292(3) 0.056 Uiso d . 1
C C11 0.1473(2) 0.60535(16) 0.1433(3) 0.0390(8) Uani d . 1
C C12 0.24110(19) 0.60742(15) 0.1927(3) 0.0348(7) Uani d . 1
C C13 0.3076(2) 0.56935(17) 0.1478(3) 0.0439(9) Uani d . 1
H H13A 0.2943 0.5423 0.0888 0.053 Uiso calc R 1
C C14 0.3928(2) 0.57152(18) 0.1900(3) 0.0500(10) Uani d . 1
H H14A 0.4374 0.5456 0.1603 0.060 Uiso calc R 1
C C15 0.3498(2) 0.64714(18) 0.3203(3) 0.0490(9) Uani d . 1
H H15A 0.3652 0.6735 0.3796 0.059 Uiso calc R 1
C C16 0.2630(2) 0.64613(17) 0.2814(3) 0.0451(9) Uani d . 1
H H16A 0.2192 0.6714 0.3147 0.054 Uiso calc R 1
O O21 0.48392(16) 0.57804(13) 0.5311(2) 0.0567(7) Uani d . 1
H H21 0.5353 0.5759 0.5065 0.085 Uiso calc R 1
O O22 0.55326(17) 0.58175(18) 0.6951(2) 0.0807(10) Uani d . 1
N N21 0.2356(2) 0.61800(19) 0.7871(3) 0.0648(10) Uani d . 1
H H21A 0.185(3) 0.622(2) 0.817(4) 0.078 Uiso d . 1
C C21 0.4867(2) 0.58419(18) 0.6386(3) 0.0479(9) Uani d . 1
C C22 0.3962(2) 0.59533(15) 0.6907(3) 0.0374(8) Uani d . 1
C C23 0.3176(2) 0.58314(18) 0.6341(3) 0.0471(9) Uani d . 1
H H23A 0.3195 0.5671 0.5617 0.057 Uiso calc R 1
C C24 0.2371(2) 0.5946(2) 0.6843(3) 0.0600(11) Uani d . 1
H H24A 0.1837 0.5861 0.6469 0.072 Uiso calc R 1
C C25 0.3097(3) 0.6308(2) 0.8439(3) 0.0625(11) Uani d . 1
H H25A 0.3058 0.6477 0.9155 0.075 Uiso calc R 1
C C26 0.3918(2) 0.61910(18) 0.7975(3) 0.0505(9) Uani d . 1
H H26A 0.4442 0.6271 0.8376 0.061 Uiso calc R 1

loop_
_atom_site_aniso_label
_atom_site_aniso_U_11
_atom_site_aniso_U_22
_atom_site_aniso_U_33
_atom_site_aniso_U_12
_atom_site_aniso_U_13
_atom_site_aniso_U_23
Fe1 0.0430(4) 0.0435(4) 0.0475(5) 0.000 0.0058(3) 0.000
S1 0.0721(11) 0.0533(9) 0.0880(12) 0.000 -0.0363(9) 0.000
S2 0.0435(8) 0.0693(10) 0.0727(11) 0.000 -0.0010(7) 0.000
S3 0.0743(8) 0.0469(6) 0.0786(8) 0.0132(5) -0.0133(6) 0.0099(5)
S4 0.0857(13) 0.1384(19) 0.0659(12) 0.000 -0.0134(10) 0.000
N1 0.052(3) 0.069(3) 0.071(4) 0.000 -0.003(3) 0.000
N2 0.046(3) 0.070(3) 0.084(4) 0.000 -0.002(3) 0.000
N3 0.071(2) 0.045(2) 0.055(2) -0.0017(17) 0.0016(17) 0.0027(16)
N4 0.083(4) 0.069(3) 0.049(3) 0.000 0.010(3) 0.000
C1 0.065(4) 0.040(3) 0.043(3) 0.000 0.001(3) 0.000
C2 0.055(4) 0.042(3) 0.047(3) 0.000 0.003(3) 0.000
C3 0.049(2) 0.053(2) 0.041(2) -0.0067(19) -0.0052(16) 0.0108(17)
C4 0.049(3) 0.060(4) 0.064(4) 0.000 0.012(3) 0.000
O1W 0.078(3) 0.038(2) 0.050(2) 0.000 0.011(2) 0.000
O11 0.0217(11) 0.0482(14) 0.0502(15) 0.0011(10) 0.0022(10) -0.0036(11)
O12 0.0392(15) 0.085(2) 0.078(2) 0.0187(14) -0.0255(14) -0.0423(17)
N11 0.0213(14) 0.059(2) 0.059(2) -0.0046(14) -0.0074(14) 0.0054(16)
C11 0.0261(16) 0.046(2) 0.045(2) 0.0029(15) -0.0061(15) -0.0062(16)
C12 0.0229(15) 0.0407(18) 0.0407(19) -0.0011(13) -0.0005(13) -0.0001(14)
C13 0.0303(17) 0.051(2) 0.050(2) 0.0044(15) -0.0023(16) -0.0119(17)
C14 0.0283(18) 0.056(2) 0.066(3) 0.0076(16) 0.0033(17) -0.003(2)
C15 0.0357(18) 0.064(2) 0.048(2) 0.0000(18) -0.0113(16) -0.0103(18)
C16 0.0301(17) 0.058(2) 0.047(2) 0.0069(16) -0.0019(15) -0.0123(17)
O21 0.0323(13) 0.087(2) 0.0512(17) 0.0029(13) 0.0102(11) 0.0048(14)
O22 0.0307(15) 0.149(3) 0.0622(19) 0.0025(16) -0.0062(14) 0.0092(19)
N21 0.0378(19) 0.093(3) 0.064(2) 0.0102(18) 0.0123(17) -0.011(2)
C21 0.0315(19) 0.058(2) 0.054(2) -0.0050(16) 0.0036(17) 0.0099(18)
C22 0.0290(17) 0.0373(18) 0.046(2) -0.0035(14) 0.0001(14) 0.0040(15)
C23 0.0335(18) 0.064(2) 0.044(2) -0.0017(17) 0.0034(16) -0.0057(18)
C24 0.031(2) 0.092(3) 0.058(3) -0.001(2) -0.0012(18) -0.007(2)
C25 0.062(3) 0.074(3) 0.051(2) 0.003(2) 0.010(2) -0.018(2)
C26 0.043(2) 0.060(2) 0.049(2) -0.0076(17) -0.0031(17) -0.0084(18)

loop_
_atom_type_symbol
_atom_type_description
_atom_type_scat_dispersion_real
_atom_type_scat_dispersion_imag
_atom_type_scat_source
C C 0.0033 0.0016 'International Tables Vol C Tables 4.2.6.8 and 6.1.1.4'
H H 0.0000 0.0000 'International Tables Vol C Tables 4.2.6.8 and 6.1.1.4'
N N 0.0061 0.0033 'International Tables Vol C Tables 4.2.6.8 and 6.1.1.4'
O O 0.0106 0.0060 'International Tables Vol C Tables 4.2.6.8 and 6.1.1.4'
S S 0.1246 0.1234 'International Tables Vol C Tables 4.2.6.8 and 6.1.1.4'
Fe Fe 0.3463 0.8444 'International Tables Vol C Tables 4.2.6.8 and 6.1.1.4'

loop_
_geom_angle_atom_site_label_1
_geom_angle_atom_site_label_2
_geom_angle_atom_site_label_3
_geom_angle_site_symmetry_1
_geom_angle_site_symmetry_3
_geom_angle
N4 Fe1 N1 . . 90.5(2)
N4 Fe1 N2 . . 92.3(2)
N1 Fe1 N2 . . 177.2(2)
N4 Fe1 N3 . . 93.10(10)
N1 Fe1 N3 . . 87.99(10)
N2 Fe1 N3 . . 91.85(10)
N4 Fe1 N3 . 7_575 93.10(10)
N1 Fe1 N3 . 7_575 87.99(10)
N2 Fe1 N3 . 7_575 91.85(10)
N3 Fe1 N3 . 7_575 172.64(19)
N4 Fe1 O1W . . 179.6(2)
N1 Fe1 O1W . . 89.1(2)
N2 Fe1 O1W . . 88.1(2)
N3 Fe1 O1W . . 86.88(10)
N3 Fe1 O1W 7_575 . 86.88(10)
C1 N1 Fe1 . . 166.8(5)
C2 N2 Fe1 . . 165.2(5)
C3 N3 Fe1 . . 160.8(3)
C4 N4 Fe1 . . 150.7(5)
N1 C1 S1 . . 176.4(5)
N2 C2 S2 . . 179.5(6)
N3 C3 S3 . . 178.7(4)
N4 C4 S4 . . 179.5(6)
Fe1 O1W H1WA . . 118(4)
C14 N11 C15 . . 122.1(3)
C14 N11 H11A . . 118(3)
C15 N11 H11A . . 120(3)
O12 C11 O11 . . 125.6(3)
O12 C11 C12 . . 116.1(3)
O11 C11 C12 . . 118.3(3)
C16 C12 C13 . . 118.4(3)
C16 C12 C11 . . 122.3(3)
C13 C12 C11 . . 119.3(3)
C14 C13 C12 . . 120.0(3)
C14 C13 H13A . . 120.0
C12 C13 H13A . . 120.0
N11 C14 C13 . . 119.9(3)
N11 C14 H14A . . 120.1
C13 C14 H14A . . 120.1
N11 C15 C16 . . 120.1(3)
N11 C15 H15A . . 120.0
C16 C15 H15A . . 120.0
C15 C16 C12 . . 119.5(3)
C15 C16 H16A . . 120.3
C12 C16 H16A . . 120.3
C21 O21 H21 . . 109.5
C25 N21 C24 . . 122.6(3)
C25 N21 H21A . . 120(3)
C24 N21 H21A . . 117(3)
O22 C21 O21 . . 125.6(3)
O22 C21 C22 . . 120.7(3)
O21 C21 C22 . . 113.6(3)
C26 C22 C23 . . 119.1(3)
C26 C22 C21 . . 119.1(3)
C23 C22 C21 . . 121.8(3)
C24 C23 C22 . . 119.7(3)
C24 C23 H23A . . 120.2
C22 C23 H23A . . 120.2
N21 C24 C23 . . 119.5(4)
N21 C24 H24A . . 120.3
C23 C24 H24A . . 120.3
N21 C25 C26 . . 120.0(4)
N21 C25 H25A . . 120.0
C26 C25 H25A . . 120.0
C25 C26 C22 . . 119.1(3)
C25 C26 H26A . . 120.4
C22 C26 H26A . . 120.4

loop_
_geom_bond_atom_site_label_1
_geom_bond_atom_site_label_2
_geom_bond_site_symmetry_2
_geom_bond_distance
Fe1 N4 . 1.991(5)
Fe1 N1 . 2.037(5)
Fe1 N2 . 2.039(5)
Fe1 N3 . 2.047(3)
Fe1 N3 7_575 2.047(3)
Fe1 O1W . 2.082(4)
S1 C1 . 1.610(6)
S2 C2 . 1.607(6)
S3 C3 . 1.613(4)
S4 C4 . 1.602(7)
N1 C1 . 1.167(7)
N2 C2 . 1.129(7)
N3 C3 . 1.164(5)
N4 C4 . 1.153(7)
O1W H1WA . 0.76(4)
O11 C11 . 1.249(4)
O12 C11 . 1.246(4)
N11 C14 . 1.325(5)
N11 C15 . 1.327(5)
N11 H11A . 0.86(4)
C11 C12 . 1.515(4)
C12 C16 . 1.378(5)
C12 C13 . 1.383(4)
C13 C14 . 1.365(5)
C13 H13A . 0.9300
C14 H14A . 0.9300
C15 C16 . 1.373(5)
C15 H15A . 0.9300
C16 H16A . 0.9300
O21 C21 . 1.294(4)
O21 H21 . 0.8200
O22 C21 . 1.201(4)
N21 C25 . 1.323(5)
N21 C24 . 1.325(5)
N21 H21A . 0.84(4)
C21 C22 . 1.502(5)
C22 C26 . 1.375(5)
C22 C23 . 1.375(5)
C23 C24 . 1.361(5)
C23 H23A . 0.9300
C24 H24A . 0.9300
C25 C26 . 1.364(5)
C25 H25A . 0.9300
C26 H26A . 0.9300

loop_
_geom_hbond_atom_site_label_D
_geom_hbond_atom_site_label_H
_geom_hbond_atom_site_label_A
_geom_hbond_site_symmetry_A
_geom_hbond_distance_DH
_geom_hbond_distance_HA
_geom_hbond_distance_DA
_geom_hbond_angle_DHA
O1W H1WA O11 . 0.76(4) 1.95(4) 2.711(3) 178(5)
N11 H11A O11 6_656 0.86(4) 1.86(4) 2.710(3) 168(4)
O21 H21 O12 6_656 0.82 1.72 2.532(3) 173.4
N21 H21A O22 6_557 0.84(4) 2.14(5) 2.825(4) 138(4)
